data_8104235
loop_
_publ_author_name
'Dollase, W.A.'

_publ_section_title
;
 Least-squares refinement of the structure of a plutonic nepheline
;
_journal_name_full
;
Zeitschrift fuer Kristallographie, Kristallgeometrie, Kristallphysik, 
Kristallchemie (-144,1977)
;
_journal_page_first 27
_journal_page_last 44
_journal_volume 132
_journal_year 1970
_chemical_formula_sum 'Al7.2 K1.2 Na6 O32 Si8.8'
_chemical_name_systematic 'Na6 K1.2 (Al7.2 Si8.8 O32)'
_space_group_IT_number 176
_symmetry_space_group_name_Hall '-P 6c'
_symmetry_space_group_name_H-M 'P 63/m'
_cell_angle_alpha 90
_cell_angle_beta 90
_cell_angle_gamma 120
_cell_formula_units_Z 1
_cell_length_a 10.007
_cell_length_b 10.007
_cell_length_c 8.385
_cell_volume 727.179
_citation_journal_id_ASTM ZEKGAX
_cod_data_source_file Dollase_ZEKGAX_1970_1414.cif
_cod_data_source_block Al7.2K1.2Na6O32Si8.8
_cod_original_cell_volume 727.1793
_cod_database_code 8104235

loop_
_symmetry_equiv_pos_as_xyz
x,y,z
x-y,x,z+1/2
-y,x-y,z
-x,-y,z+1/2
-x+y,-x,z
y,-x+y,z+1/2
-x,-y,-z
-x+y,-x,-z-1/2
y,-x+y,-z
x,y,-z-1/2
x-y,x,-z
-y,x-y,-z-1/2

loop_
_atom_site_label
_atom_site_type_symbol
_atom_site_fract_x
_atom_site_fract_y
_atom_site_fract_z
_atom_site_occupancy
_atom_site_U_iso_or_equiv
K1 K+1 0 0 0.25 0.61 0.0
Na1 Na+1 0.9969 0.4427 0.25 1 0.0
O4 O-2 0.2259 0.2775 0.5612 1 0.0
Al2 Al+3 0.0939 0.3334 0.5638 0.45 0.0
O2 O-2 0.0272 0.3174 0.75 1 0.0
O3 O-2 0.1677 0.5169 0.9953 1 0.0
Si1 Si+4 0.3333 0.6667 0.4446 0.55 0.0
Al1 Al+3 0.3333 0.6667 0.4446 0.45 0.0
O1 O-2 0.2914 0.6315 0.25 0.3333 0.0
Si2 Si+4 0.0939 0.3334 0.5638 0.55 0.0
